data_7712890
loop_
_publ_author_name
'Brotsman, Victor A.'
'Tamm, Nadezhda B.'
'Ioffe, Ilya N.'
'Eliseev, Andrei A.'
'Goryunkov, Alexey A.'
'Lyssenko, Konstantin A.'
'Troyanov, Sergey I.'

_publ_section_title
;
 Dimeric and 1D polymeric low-chlorinated C<sub>60</sub> fullerenes,
 (C<sub>60</sub>Cl<sub>5</sub>)<sub>2</sub> and
 (C<sub>60</sub>Cl<sub>4</sub>)<sub>&#x221e;</sub>.
;
_journal_name_full 'Dalton transactions (Cambridge, England : 2003)'
_journal_paper_doi 10.1039/d3dt00887h
_journal_year 2023
_chemical_formula_sum 'C120 Cl10'
_chemical_formula_weight 1795.70
_space_group_crystal_system orthorhombic
_space_group_IT_number 29
_space_group_name_Hall 'P 2c -2ac'
_space_group_name_H-M_alt 'P c a 21'
_atom_sites_solution_primary dual
_atom_sites_solution_secondary difmap
_audit_creation_method SHELXL-2018/3
_audit_update_record
;
2023-03-10 deposited with the CCDC.	2023-04-21 downloaded from the CCDC.
;
_cell_angle_alpha 90
_cell_angle_beta 90
_cell_angle_gamma 90
_cell_formula_units_Z 4
_cell_length_a 19.4815(9)
_cell_length_b 11.2123(6)
_cell_length_c 28.9836(18)
_cell_measurement_reflns_used 9922
_cell_measurement_temperature 106(2)
_cell_measurement_theta_max 30.23
_cell_measurement_theta_min 2.21
_cell_volume 6331.0(6)
_computing_cell_refinement
;
SAINT (Bruker, 2019)
;
_computing_data_collection
;
APEX3 (Bruker, 2019)
;
_computing_data_reduction
;
SAINT (Bruker, 2019), PLATON (Spek, 2020)
;
_computing_molecular_graphics
;
Mercury (Macrae <i>et al.</i>, 2020)
;
_computing_structure_refinement
;
SHELXL2014 (Sheldrick, 2015b)
;
_computing_structure_solution
;
SHELXT2014 (Sheldrick, 2015a)
;
_diffrn_ambient_temperature 106(2)
_diffrn_detector_area_resol_mean 7.31
_diffrn_measured_fraction_theta_full 0.998
_diffrn_measured_fraction_theta_max 0.998
_diffrn_measurement_device_type 'Bruker D8 Quest with Photon III detector'
_diffrn_measurement_method '\f and \w shutterless scans'
_diffrn_radiation_type MoK\a
_diffrn_radiation_wavelength 0.71073
_diffrn_reflns_av_R_equivalents 0.0832
_diffrn_reflns_av_unetI/netI 0.0904
_diffrn_reflns_Laue_measured_fraction_full 0.998
_diffrn_reflns_Laue_measured_fraction_max 0.998
_diffrn_reflns_limit_h_max 26
_diffrn_reflns_limit_h_min -27
_diffrn_reflns_limit_k_max 16
_diffrn_reflns_limit_k_min -11
_diffrn_reflns_limit_l_max 40
_diffrn_reflns_limit_l_min -41
_diffrn_reflns_number 55336
_diffrn_reflns_point_group_measured_fraction_full 0.995
_diffrn_reflns_point_group_measured_fraction_max 0.990
_diffrn_reflns_theta_full 25.242
_diffrn_reflns_theta_max 30.533
_diffrn_reflns_theta_min 2.091
_diffrn_source 'micro-focus sealed X-ray tube'
_exptl_absorpt_coefficient_mu 0.520
_exptl_absorpt_correction_T_max 0.962
_exptl_absorpt_correction_T_min 0.931
_exptl_absorpt_correction_type multi-scan
_exptl_absorpt_process_details
;
 SADABS 2016/2: Krause, L., Herbst-Irmer, R., Sheldrick G.M. & Stalke D.,
 J. Appl. Cryst. 48 (2015) 3-10
;
_exptl_crystal_colour orange
_exptl_crystal_density_diffrn 1.884
_exptl_crystal_description block
_exptl_crystal_F_000 3560
_exptl_crystal_size_max 0.381
_exptl_crystal_size_mid 0.120
_exptl_crystal_size_min 0.040
_exptl_transmission_factor_max 0.995
_exptl_transmission_factor_min 0.930
_refine_diff_density_max 0.555
_refine_diff_density_min -0.447
_refine_diff_density_rms 0.092
_refine_ls_abs_structure_details
;
 Refined as an inversion twin.
;
_refine_ls_abs_structure_Flack 0.42(6)
_refine_ls_extinction_method none
_refine_ls_goodness_of_fit_ref 1.005
_refine_ls_hydrogen_treatment undef
_refine_ls_matrix_type full
_refine_ls_number_parameters 1192
_refine_ls_number_reflns 19172
_refine_ls_number_restraints 1
_refine_ls_restrained_S_all 1.005
_refine_ls_R_factor_all 0.0746
_refine_ls_R_factor_gt 0.0530
_refine_ls_shift/su_max 0.001
_refine_ls_shift/su_mean 0.000
_refine_ls_structure_factor_coef Fsqd
_refine_ls_weighting_details 'w=1/[\s^2^(Fo^2^)+(0.0480P)^2^] where P=(Fo^2^+2Fc^2^)/3'
_refine_ls_weighting_scheme calc
_refine_ls_wR_factor_gt 0.1069
_refine_ls_wR_factor_ref 0.1145
_reflns_Friedel_coverage 0.949
_reflns_Friedel_fraction_full 0.991
_reflns_Friedel_fraction_max 0.982
_reflns_number_gt 15076
_reflns_number_total 19172
_reflns_threshold_expression 'I > 2\s(I)'
_cod_data_source_file d3dt00887h2.cif
_cod_data_source_block (c60cL5)2b
_cod_database_code 7712890
_shelx_shelxl_version_number 2018/3
_shelx_space_group_comment
;
The symmetry employed for this shelxl refinement is uniquely defined
by the following loop, which should always be used as a source of
symmetry information in preference to the above space-group names.
They are only intended as comments.
;
_shelx_estimated_absorpt_t_min 0.950
_shelx_estimated_absorpt_t_max 0.995

loop_
_space_group_symop_operation_xyz
'x, y, z'
'-x, -y, z+1/2'
'x+1/2, -y, z'
'-x+1/2, y, z+1/2'

loop_
_atom_site_label
_atom_site_type_symbol
_atom_site_fract_x
_atom_site_fract_y
_atom_site_fract_z
_atom_site_U_iso_or_equiv
_atom_site_adp_type
_atom_site_occupancy
_atom_site_site_symmetry_order
_atom_site_calc_flag
_atom_site_refinement_flags_posn
_atom_site_refinement_flags_adp
_atom_site_refinement_flags_occupancy
_atom_site_disorder_assembly
_atom_site_disorder_group
Cl1 Cl 0.53864(7) 0.02268(12) 0.59074(5) 0.0142(3) Uani 0.861(4) 1 d . . P . .
Cl1B Cl 0.5379(4) 0.0592(9) 0.5453(4) 0.023(3) Uani 0.139(4) 1 d . . P . .
Cl2 Cl 0.43407(6) 0.01797(10) 0.70793(5) 0.0138(2) Uani 1 1 d . . . . .
Cl3 Cl 0.64618(5) 0.14644(10) 0.64631(4) 0.0153(2) Uani 1 1 d . . . . .
Cl4 Cl 0.59682(6) 0.24822(11) 0.49528(4) 0.0179(2) Uani 1 1 d . . . . .
Cl5 Cl 0.27216(6) 0.06452(11) 0.60252(4) 0.0186(2) Uani 1 1 d . . . . .
C1 C 0.5135(2) 0.1747(4) 0.60803(17) 0.0154(9) Uani 1 1 d . . . . .
C2 C 0.4950(2) 0.2347(4) 0.56228(17) 0.0145(9) Uani 1 1 d . . . . .
C3 C 0.4266(2) 0.2297(4) 0.55730(17) 0.0127(9) Uani 1 1 d . . . . .
C4 C 0.3948(2) 0.1847(4) 0.59958(16) 0.0108(8) Uani 1 1 d . . . . .
C5 C 0.4443(2) 0.1630(4) 0.63116(16) 0.0105(8) Uani 1 1 d . . . . .
C6 C 0.4321(2) 0.1653(4) 0.68199(16) 0.0101(8) Uani 1 1 d . . . . .
C7 C 0.4837(2) 0.2482(4) 0.70430(16) 0.0109(8) Uani 1 1 d . . . . .
C8 C 0.5438(2) 0.2807(4) 0.68421(17) 0.0123(9) Uani 1 1 d . . . . .
C9 C 0.5709(2) 0.2379(4) 0.63748(16) 0.0121(9) Uani 1 1 d . . . . .
C10 C 0.5943(2) 0.3543(4) 0.61626(17) 0.0110(8) Uani 1 1 d . . . . .
C11 C 0.5824(2) 0.3909(4) 0.57205(17) 0.0103(8) Uani 1 1 d . . . . .
C12 C 0.5407(2) 0.3190(4) 0.53715(16) 0.0104(8) Uani 1 1 d . . . . .
C13 C 0.4961(2) 0.4177(5) 0.51542(16) 0.0129(9) Uani 1 1 d . . . . .
C14 C 0.4268(2) 0.4064(5) 0.50844(17) 0.0149(9) Uani 1 1 d . . . . .
C15 C 0.3866(2) 0.2950(5) 0.52101(16) 0.0138(9) Uani 1 1 d . . . . .
C16 C 0.3231(2) 0.3496(4) 0.54382(17) 0.0132(9) Uani 1 1 d . . . . .
C17 C 0.2926(2) 0.3074(4) 0.58344(17) 0.0114(9) Uani 1 1 d . . . . .
C18 C 0.3207(2) 0.2017(4) 0.61096(16) 0.0103(8) Uani 1 1 d . . . . .
C19 C 0.3140(2) 0.2454(4) 0.66025(17) 0.0102(9) Uani 1 1 d . . . . .
C20 C 0.3646(2) 0.2291(4) 0.69234(16) 0.0107(8) Uani 1 1 d . . . . .
C21 C 0.3762(2) 0.3187(4) 0.72675(16) 0.0115(9) Uani 1 1 d . . . . .
C22 C 0.4485(2) 0.3308(4) 0.73446(16) 0.0100(9) Uani 1 1 d . . . . .
C23 C 0.4769(2) 0.4410(4) 0.74551(16) 0.0128(9) Uani 1 1 d . . . . .
C24 C 0.5404(2) 0.4755(5) 0.72416(17) 0.0116(9) Uani 1 1 d . . . . .
C25 C 0.5725(2) 0.3975(4) 0.69377(17) 0.0119(9) Uani 1 1 d . . . . .
C26 C 0.6034(2) 0.4411(4) 0.65171(19) 0.0107(9) Uani 1 1 d . . . . .
C27 C 0.6015(2) 0.5626(4) 0.64197(19) 0.0115(10) Uani 1 1 d . . . . .
C28 C 0.5883(2) 0.6007(4) 0.59550(18) 0.0123(9) Uani 1 1 d . . . . .
C29 C 0.5777(2) 0.5153(4) 0.5615(2) 0.0112(10) Uani 1 1 d . . . . .
C30 C 0.5246(2) 0.5320(5) 0.52707(17) 0.0126(9) Uani 1 1 d . . . . .
C31 C 0.4833(2) 0.6333(4) 0.52915(17) 0.0132(9) Uani 1 1 d . . . . .
C32 C 0.4109(2) 0.6217(5) 0.52111(18) 0.0149(10) Uani 1 1 d . . . . .
C33 C 0.3840(3) 0.5101(5) 0.5121(2) 0.0160(12) Uani 1 1 d . . . . .
C34 C 0.3195(2) 0.4745(5) 0.53312(18) 0.0153(10) Uani 1 1 d . . . . .
C35 C 0.2849(2) 0.5535(5) 0.56220(17) 0.0159(10) Uani 1 1 d . . . . .
C36 C 0.2542(3) 0.5089(4) 0.6035(2) 0.0146(11) Uani 1 1 d . . . . .
C37 C 0.2595(2) 0.3882(4) 0.61417(17) 0.0122(9) Uani 1 1 d . . . . .
C38 C 0.2726(2) 0.3505(4) 0.66155(17) 0.0114(9) Uani 1 1 d . . . . .
C39 C 0.2808(2) 0.4349(4) 0.69551(18) 0.0119(9) Uani 1 1 d . . . . .
C40 C 0.3340(2) 0.4200(4) 0.72923(16) 0.0102(8) Uani 1 1 d . . . . .
C41 C 0.3633(2) 0.5349(4) 0.73986(17) 0.0132(9) Uani 1 1 d . . . . .
C42 C 0.4333(2) 0.5454(4) 0.74792(17) 0.0137(9) Uani 1 1 d . . . . .
C43 C 0.4706(2) 0.6443(4) 0.72816(18) 0.0149(10) Uani 1 1 d . . . . .
C44 C 0.5375(2) 0.6011(4) 0.71320(18) 0.0144(9) Uani 1 1 d . . . . .
C45 C 0.5674(2) 0.6438(4) 0.67329(17) 0.0132(9) Uani 1 1 d . . . . .
C46 C 0.5322(2) 0.7328(4) 0.64560(19) 0.0156(9) Uani 1 1 d . . . . .
C47 C 0.5449(2) 0.7055(4) 0.59740(17) 0.0137(9) Uani 1 1 d . . . . .
C48 C 0.4937(2) 0.7219(4) 0.56472(18) 0.0152(10) Uani 1 1 d . . . . .
C49 C 0.4267(2) 0.7644(4) 0.5789(2) 0.0176(10) Uani 1 1 d . . . . .
C50 C 0.3759(2) 0.7034(4) 0.55242(18) 0.0166(10) Uani 1 1 d . . . . .
C51 C 0.3138(2) 0.6696(5) 0.5719(2) 0.0187(10) Uani 1 1 d . . . . .
C52 C 0.3009(2) 0.6968(4) 0.62014(19) 0.0178(10) Uani 1 1 d . . . . .
C53 C 0.2636(2) 0.5971(4) 0.63983(18) 0.0158(10) Uani 1 1 d . . . . .
C54 C 0.2766(2) 0.5610(5) 0.6847(2) 0.0146(11) Uani 1 1 d . . . . .
C55 C 0.3275(2) 0.6232(4) 0.71229(19) 0.0154(10) Uani 1 1 d . . . . .
C56 C 0.3637(3) 0.7186(4) 0.69317(18) 0.0162(10) Uani 1 1 d . . . . .
C57 C 0.4369(3) 0.7289(4) 0.70163(19) 0.0171(10) Uani 1 1 d . . . . .
C58 C 0.4678(3) 0.7736(4) 0.65926(19) 0.0181(10) Uani 1 1 d . . . . .
C59 C 0.4142(3) 0.7905(4) 0.62525(19) 0.0178(10) Uani 1 1 d . . . . .
C60 C 0.3501(3) 0.7562(4) 0.64634(19) 0.0180(10) Uani 1 1 d . . . . .
Cl1A Cl 0.21395(7) 0.48197(12) 0.40673(6) 0.0153(4) Uani 0.844(4) 1 d . . P . .
Cl1C Cl 0.2167(4) 0.4451(6) 0.4525(3) 0.016(2) Uani 0.156(4) 1 d . . P . .
Cl2A Cl 0.31851(6) 0.48746(10) 0.29014(5) 0.0143(3) Uani 1 1 d . . . . .
Cl3A Cl 0.10949(5) 0.35513(10) 0.34946(4) 0.0155(2) Uani 1 1 d . . . . .
Cl4A Cl 0.15800(6) 0.25541(12) 0.50266(4) 0.0198(2) Uani 1 1 d . . . . .
Cl5A Cl 0.48089(6) 0.44758(11) 0.39547(4) 0.0190(2) Uani 1 1 d . . . . .
C1A C 0.2404(2) 0.3304(4) 0.38978(17) 0.0158(10) Uani 1 1 d . . . . .
C2A C 0.2591(3) 0.2732(5) 0.43550(17) 0.0163(10) Uani 1 1 d . . . . .
C3A C 0.3288(2) 0.2798(4) 0.44098(17) 0.0131(9) Uani 1 1 d . . . . .
C4A C 0.3594(2) 0.3231(4) 0.39874(16) 0.0107(8) Uani 1 1 d . . . . .
C5A C 0.3100(2) 0.3426(4) 0.36668(17) 0.0140(9) Uani 1 1 d . . . . .
C6A C 0.3227(2) 0.3402(4) 0.31594(17) 0.0115(9) Uani 1 1 d . . . . .
C7A C 0.2721(2) 0.2550(4) 0.29356(17) 0.0123(9) Uani 1 1 d . . . . .
C8A C 0.2124(2) 0.2202(4) 0.31403(17) 0.0130(9) Uani 1 1 d . . . . .
C9A C 0.1848(2) 0.2643(4) 0.35981(17) 0.0118(9) Uani 1 1 d . . . . .
C10A C 0.1618(2) 0.1479(4) 0.38204(17) 0.0116(9) Uani 1 1 d . . . . .
C11A C 0.1735(2) 0.1132(4) 0.42623(17) 0.0112(9) Uani 1 1 d . . . . .
C12A C 0.2147(2) 0.1863(4) 0.46093(16) 0.0129(9) Uani 1 1 d . . . . .
C13A C 0.2598(2) 0.0897(4) 0.48265(17) 0.0134(9) Uani 1 1 d . . . . .
C14A C 0.3286(2) 0.1019(5) 0.49031(18) 0.0139(10) Uani 1 1 d . . . . .
C15A C 0.3687(2) 0.2151(4) 0.47769(17) 0.0139(9) Uani 1 1 d . . . . .
C16A C 0.4326(2) 0.1623(5) 0.45507(17) 0.0138(9) Uani 1 1 d . . . . .
C17A C 0.4627(2) 0.2061(4) 0.41546(17) 0.0132(9) Uani 1 1 d . . . . .
C18A C 0.4339(2) 0.3089(4) 0.38742(16) 0.0112(9) Uani 1 1 d . . . . .
C19A C 0.4412(2) 0.2649(4) 0.33817(16) 0.0107(9) Uani 1 1 d . . . . .
C20A C 0.3909(2) 0.2778(4) 0.30607(16) 0.0092(8) Uani 1 1 d . . . . .
C21A C 0.3811(2) 0.1872(4) 0.27129(16) 0.0109(9) Uani 1 1 d . . . . .
C22A C 0.3080(2) 0.1740(4) 0.26354(17) 0.0141(9) Uani 1 1 d . . . . .
C23A C 0.2815(2) 0.0624(4) 0.25335(16) 0.0134(9) Uani 1 1 d . . . . .
C24A C 0.2174(2) 0.0267(5) 0.27455(19) 0.0157(10) Uani 1 1 d . . . . .
C25A C 0.1850(2) 0.1044(4) 0.30492(18) 0.0132(9) Uani 1 1 d . . . . .
C26A C 0.1545(2) 0.0594(5) 0.34643(19) 0.0117(10) Uani 1 1 d . . . . .
C27A C 0.1570(2) -0.0618(4) 0.35645(19) 0.0126(10) Uani 1 1 d . . . . .
C28A C 0.1706(2) -0.0978(4) 0.40334(17) 0.0117(9) Uani 1 1 d . . . . .
C29A C 0.1799(2) -0.0113(4) 0.4371(2) 0.0107(10) Uani 1 1 d . . . . .
C30A C 0.2330(2) -0.0255(5) 0.47174(17) 0.0129(9) Uani 1 1 d . . . . .
C31A C 0.2749(2) -0.1255(4) 0.47023(18) 0.0158(10) Uani 1 1 d . . . . .
C32A C 0.3472(2) -0.1117(5) 0.47817(18) 0.0173(10) Uani 1 1 d . . . . .
C33A C 0.3730(3) 0.0012(4) 0.4867(2) 0.0152(12) Uani 1 1 d . . . . .
C34A C 0.4373(2) 0.0389(5) 0.46575(17) 0.0161(10) Uani 1 1 d . . . . .
C35A C 0.4726(2) -0.0403(5) 0.43732(18) 0.0154(10) Uani 1 1 d . . . . .
C36A C 0.5029(3) 0.0042(4) 0.3955(2) 0.0143(11) Uani 1 1 d . . . . .
C37A C 0.4972(2) 0.1247(4) 0.38493(17) 0.0131(9) Uani 1 1 d . . . . .
C38A C 0.4841(2) 0.1598(4) 0.33764(17) 0.0119(9) Uani 1 1 d . . . . .
C39A C 0.4770(2) 0.0747(4) 0.30341(19) 0.0131(10) Uani 1 1 d . . . . .
C40A C 0.4237(2) 0.0892(4) 0.26921(17) 0.0122(9) Uani 1 1 d . . . . .
C41A C 0.3960(2) -0.0274(5) 0.25953(18) 0.0142(9) Uani 1 1 d . . . . .
C42A C 0.3257(2) -0.0405(4) 0.25145(17) 0.0141(9) Uani 1 1 d . . . . .
C43A C 0.2891(3) -0.1415(5) 0.27121(19) 0.0174(11) Uani 1 1 d . . . . .
C44A C 0.2216(2) -0.0997(4) 0.28526(17) 0.0145(9) Uani 1 1 d . . . . .
C45A C 0.1924(2) -0.1432(4) 0.32567(18) 0.0142(9) Uani 1 1 d . . . . .
C46A C 0.2278(3) -0.2291(4) 0.35384(18) 0.0158(10) Uani 1 1 d . . . . .
C47A C 0.2146(2) -0.2020(4) 0.40195(18) 0.0164(10) Uani 1 1 d . . . . .
C48A C 0.2658(2) -0.2153(4) 0.43446(19) 0.0164(10) Uani 1 1 d . . . . .
C49A C 0.3332(2) -0.2572(4) 0.4206(2) 0.0169(10) Uani 1 1 d . . . . .
C50A C 0.3830(3) -0.1918(4) 0.44774(19) 0.0187(11) Uani 1 1 d . . . . .
C51A C 0.4450(2) -0.1581(5) 0.4278(2) 0.0183(11) Uani 1 1 d . . . . .
C52A C 0.4587(2) -0.1854(4) 0.37980(19) 0.0183(10) Uani 1 1 d . . . . .
C53A C 0.4948(2) -0.0854(4) 0.35999(19) 0.0169(10) Uani 1 1 d . . . . .
C54A C 0.4823(2) -0.0507(4) 0.31468(19) 0.0155(10) Uani 1 1 d . . . . .
C55A C 0.4312(2) -0.1136(4) 0.28743(19) 0.0163(10) Uani 1 1 d . . . . .
C56A C 0.3968(3) -0.2109(4) 0.30666(19) 0.0182(10) Uani 1 1 d . . . . .
C57A C 0.3240(3) -0.2243(4) 0.29855(18) 0.0170(10) Uani 1 1 d . . . . .
C58A C 0.2925(3) -0.2683(4) 0.34078(19) 0.0175(10) Uani 1 1 d . . . . .
C59A C 0.3462(3) -0.2832(4) 0.3748(2) 0.0188(10) Uani 1 1 d . . . . .
C60A C 0.4110(3) -0.2475(4) 0.3536(2) 0.0181(10) Uani 1 1 d . . . . .

loop_
_atom_site_aniso_label
_atom_site_aniso_U_11
_atom_site_aniso_U_22
_atom_site_aniso_U_33
_atom_site_aniso_U_23
_atom_site_aniso_U_13
_atom_site_aniso_U_12
Cl1 0.0154(6) 0.0089(6) 0.0183(8) -0.0035(5) 0.0015(5) 0.0021(5)
Cl1B 0.017(4) 0.023(5) 0.028(5) -0.007(4) -0.005(3) 0.010(3)
Cl2 0.0193(6) 0.0092(5) 0.0129(7) 0.0026(4) 0.0010(5) 0.0014(4)
Cl3 0.0123(5) 0.0176(6) 0.0159(6) 0.0022(4) -0.0011(4) 0.0065(4)
Cl4 0.0167(5) 0.0244(6) 0.0128(6) -0.0026(4) 0.0043(4) 0.0060(5)
Cl5 0.0193(5) 0.0194(5) 0.0171(6) -0.0048(4) 0.0034(4) -0.0118(4)
C1 0.015(2) 0.015(2) 0.017(3) 0.0058(18) 0.0016(18) -0.0001(17)
C2 0.015(2) 0.020(2) 0.009(2) -0.0030(18) 0.0034(17) -0.0051(18)
C3 0.011(2) 0.019(2) 0.008(2) -0.0019(17) -0.0005(16) -0.0022(17)
C4 0.017(2) 0.0080(19) 0.007(2) -0.0030(16) 0.0023(17) -0.0016(16)
C5 0.012(2) 0.010(2) 0.010(2) 0.0010(16) 0.0027(16) 0.0016(15)
C6 0.015(2) 0.0047(19) 0.010(2) 0.0047(15) 0.0030(16) 0.0001(15)
C7 0.012(2) 0.011(2) 0.010(2) 0.0005(16) -0.0011(16) 0.0008(16)
C8 0.012(2) 0.010(2) 0.014(2) 0.0040(17) -0.0019(17) 0.0047(16)
C9 0.011(2) 0.010(2) 0.016(2) -0.0011(16) 0.0003(17) 0.0037(16)
C10 0.0061(18) 0.012(2) 0.015(2) -0.0014(17) -0.0020(16) 0.0016(15)
C11 0.0051(18) 0.012(2) 0.014(2) -0.0029(17) 0.0036(16) -0.0011(15)
C12 0.010(2) 0.012(2) 0.009(2) -0.0019(16) 0.0032(16) -0.0007(16)
C13 0.011(2) 0.022(2) 0.006(2) -0.0011(18) 0.0013(16) -0.0013(18)
C14 0.016(2) 0.025(3) 0.003(2) 0.0003(18) -0.0006(17) -0.0014(19)
C15 0.014(2) 0.021(2) 0.007(2) 0.0000(17) -0.0007(16) -0.0019(18)
C16 0.009(2) 0.022(2) 0.009(2) 0.0002(18) -0.0015(16) -0.0023(17)
C17 0.0067(19) 0.017(2) 0.011(2) 0.0026(17) -0.0024(16) -0.0033(16)
C18 0.0091(19) 0.012(2) 0.010(2) -0.0025(16) 0.0024(15) -0.0048(15)
C19 0.0081(19) 0.010(2) 0.013(2) 0.0015(16) 0.0037(16) -0.0035(15)
C20 0.012(2) 0.010(2) 0.011(2) 0.0029(17) 0.0038(16) 0.0002(16)
C21 0.014(2) 0.014(2) 0.006(2) 0.0037(16) 0.0027(15) -0.0015(16)
C22 0.012(2) 0.014(2) 0.003(2) 0.0021(16) -0.0009(16) 0.0023(17)
C23 0.016(2) 0.016(2) 0.006(2) -0.0015(17) -0.0020(16) -0.0011(17)
C24 0.011(2) 0.017(2) 0.006(2) -0.0033(18) -0.0017(16) -0.0012(18)
C25 0.009(2) 0.015(2) 0.012(2) 0.0014(17) -0.0059(16) -0.0005(17)
C26 0.0044(19) 0.012(2) 0.016(3) -0.0010(17) -0.0006(16) 0.0012(15)
C27 0.008(2) 0.014(2) 0.013(3) -0.0027(18) 0.0004(16) -0.0059(16)
C28 0.0087(19) 0.009(2) 0.019(3) 0.0025(17) 0.0013(17) -0.0026(15)
C29 0.008(2) 0.013(2) 0.013(3) 0.0013(17) -0.0001(17) -0.0018(16)
C30 0.010(2) 0.018(2) 0.010(2) 0.0016(19) 0.0039(16) -0.0035(18)
C31 0.014(2) 0.015(2) 0.010(2) 0.0068(18) 0.0022(17) -0.0031(18)
C32 0.015(2) 0.018(2) 0.011(2) 0.0088(18) 0.0032(18) 0.0038(18)
C33 0.009(2) 0.032(3) 0.007(3) 0.0088(18) 0.0015(18) 0.0011(18)
C34 0.006(2) 0.028(3) 0.013(2) 0.007(2) -0.0022(16) 0.0043(18)
C35 0.008(2) 0.024(3) 0.016(3) 0.0075(19) -0.0015(17) 0.0024(17)
C36 0.006(2) 0.018(2) 0.019(3) 0.0074(18) 0.0002(19) 0.0041(16)
C37 0.0048(18) 0.020(2) 0.012(2) 0.0029(17) 0.0020(15) -0.0025(16)
C38 0.0054(18) 0.015(2) 0.014(2) 0.0028(17) 0.0011(15) -0.0017(15)
C39 0.007(2) 0.017(2) 0.012(2) 0.0004(18) 0.0055(16) 0.0003(16)
C40 0.013(2) 0.011(2) 0.007(2) -0.0007(16) 0.0039(16) 0.0012(16)
C41 0.018(2) 0.011(2) 0.010(2) -0.0023(18) 0.0044(17) -0.0015(17)
C42 0.018(2) 0.013(2) 0.010(2) -0.0031(17) 0.0025(17) -0.0049(18)
C43 0.016(2) 0.013(2) 0.016(3) -0.0070(18) 0.0033(18) -0.0033(18)
C44 0.015(2) 0.013(2) 0.015(2) -0.0047(18) -0.0034(18) -0.0027(17)
C45 0.013(2) 0.013(2) 0.014(2) -0.0031(17) -0.0001(17) -0.0073(17)
C46 0.015(2) 0.009(2) 0.023(3) -0.0043(18) 0.0019(19) -0.0047(17)
C47 0.015(2) 0.0089(19) 0.017(2) 0.0030(17) 0.0036(17) -0.0034(16)
C48 0.015(2) 0.011(2) 0.019(3) 0.0077(18) 0.0057(18) -0.0017(17)
C49 0.015(2) 0.013(2) 0.025(3) 0.0097(19) 0.006(2) 0.0026(17)
C50 0.015(2) 0.018(2) 0.017(3) 0.0111(19) 0.0011(18) 0.0039(18)
C51 0.013(2) 0.019(2) 0.024(3) 0.011(2) 0.0003(19) 0.0055(18)
C52 0.015(2) 0.013(2) 0.026(3) 0.0069(19) 0.0047(19) 0.0071(17)
C53 0.0075(19) 0.019(2) 0.021(3) 0.0045(19) 0.0039(17) 0.0053(17)
C54 0.009(2) 0.014(2) 0.021(3) 0.0010(18) 0.0045(18) 0.0042(17)
C55 0.018(2) 0.008(2) 0.020(3) -0.0032(18) 0.0074(19) 0.0047(17)
C56 0.020(2) 0.008(2) 0.020(3) -0.0029(18) 0.0076(19) 0.0023(18)
C57 0.021(2) 0.008(2) 0.022(3) -0.0072(18) 0.006(2) 0.0002(17)
C58 0.025(2) 0.006(2) 0.024(3) -0.0021(18) 0.005(2) -0.0021(17)
C59 0.022(2) 0.006(2) 0.025(3) 0.0027(19) 0.005(2) 0.0048(18)
C60 0.022(2) 0.008(2) 0.024(3) 0.0025(19) 0.005(2) 0.0047(18)
Cl1A 0.0164(7) 0.0092(6) 0.0205(8) -0.0028(5) 0.0003(5) 0.0027(5)
Cl1C 0.022(4) 0.010(3) 0.016(4) -0.005(3) 0.002(3) 0.004(3)
Cl2A 0.0184(6) 0.0099(5) 0.0144(7) 0.0035(4) -0.0006(4) -0.0002(4)
Cl3A 0.0128(5) 0.0172(6) 0.0166(6) -0.0003(4) -0.0022(4) 0.0072(4)
Cl4A 0.0173(5) 0.0271(6) 0.0150(6) -0.0024(5) 0.0056(4) 0.0073(5)
Cl5A 0.0202(6) 0.0188(6) 0.0181(6) -0.0048(4) 0.0034(4) -0.0111(4)
C1A 0.013(2) 0.016(2) 0.018(3) 0.0091(18) -0.0030(18) -0.0019(17)
C2A 0.020(2) 0.022(3) 0.006(2) -0.0038(19) 0.0007(18) -0.006(2)
C3A 0.012(2) 0.017(2) 0.010(2) -0.0028(17) 0.0000(17) -0.0014(17)
C4A 0.0101(19) 0.010(2) 0.012(2) -0.0005(16) 0.0016(17) -0.0021(15)
C5A 0.017(2) 0.012(2) 0.013(2) 0.0024(17) 0.0037(18) 0.0013(17)
C6A 0.013(2) 0.008(2) 0.013(2) 0.0033(16) 0.0008(16) 0.0017(16)
C7A 0.016(2) 0.010(2) 0.012(2) 0.0045(17) 0.0008(17) 0.0001(16)
C8A 0.012(2) 0.012(2) 0.015(2) 0.0031(17) -0.0017(17) 0.0058(16)
C9A 0.0061(19) 0.011(2) 0.018(2) 0.0055(17) -0.0009(16) 0.0022(16)
C10A 0.0086(19) 0.009(2) 0.018(2) 0.0028(17) 0.0033(16) 0.0022(16)
C11A 0.0067(19) 0.011(2) 0.016(2) 0.0000(17) 0.0024(16) -0.0021(15)
C12A 0.012(2) 0.014(2) 0.013(2) -0.0051(17) 0.0042(17) -0.0007(16)
C13A 0.011(2) 0.019(2) 0.011(2) -0.0005(18) 0.0009(17) 0.0014(17)
C14A 0.011(2) 0.020(2) 0.010(2) -0.0008(18) 0.0016(17) -0.0039(18)
C15A 0.009(2) 0.023(2) 0.010(2) -0.0009(18) -0.0004(15) -0.0021(17)
C16A 0.009(2) 0.022(3) 0.010(2) -0.0005(18) -0.0032(16) -0.0030(17)
C17A 0.0072(19) 0.019(2) 0.013(2) -0.0011(18) -0.0029(16) -0.0029(16)
C18A 0.011(2) 0.012(2) 0.011(2) -0.0005(16) -0.0001(15) -0.0028(16)
C19A 0.010(2) 0.014(2) 0.008(2) -0.0017(16) 0.0035(15) -0.0059(16)
C20A 0.0111(19) 0.009(2) 0.007(2) 0.0026(15) 0.0023(15) -0.0008(16)
C21A 0.014(2) 0.011(2) 0.009(2) -0.0004(16) 0.0018(16) -0.0038(16)
C22A 0.018(2) 0.016(2) 0.008(2) 0.0027(18) -0.0010(17) -0.0005(18)
C23A 0.016(2) 0.019(2) 0.005(2) -0.0001(17) -0.0012(17) -0.0020(18)
C24A 0.013(2) 0.020(2) 0.014(3) 0.004(2) -0.0033(18) -0.0077(19)
C25A 0.0085(19) 0.017(2) 0.014(2) 0.0020(18) -0.0034(17) -0.0009(17)
C26A 0.0059(19) 0.018(2) 0.011(2) -0.0001(18) -0.0020(16) -0.0001(16)
C27A 0.0069(19) 0.014(2) 0.017(3) -0.0007(18) -0.0006(17) -0.0043(16)
C28A 0.0097(19) 0.012(2) 0.014(2) 0.0028(17) 0.0030(17) -0.0037(15)
C29A 0.007(2) 0.014(2) 0.011(3) 0.0045(17) 0.0038(17) -0.0007(16)
C30A 0.012(2) 0.018(2) 0.009(2) 0.0020(19) 0.0023(17) -0.0018(18)
C31A 0.015(2) 0.019(2) 0.014(2) 0.0110(19) 0.0047(17) 0.0002(18)
C32A 0.016(2) 0.023(3) 0.013(2) 0.0104(19) -0.0006(18) 0.0010(19)
C33A 0.014(2) 0.020(3) 0.012(3) 0.0057(17) -0.005(2) 0.0020(17)
C34A 0.010(2) 0.029(3) 0.010(2) 0.005(2) -0.0040(16) -0.0018(19)
C35A 0.009(2) 0.021(2) 0.016(2) 0.0103(19) -0.0018(17) 0.0026(17)
C36A 0.004(2) 0.024(3) 0.015(3) 0.0065(17) 0.0020(18) 0.0032(15)
C37A 0.0067(18) 0.020(2) 0.013(2) 0.0021(18) 0.0001(16) -0.0012(16)
C38A 0.009(2) 0.013(2) 0.013(2) 0.0018(17) 0.0013(16) -0.0021(16)
C39A 0.014(2) 0.012(2) 0.013(2) 0.0011(17) 0.0040(18) 0.0001(17)
C40A 0.012(2) 0.014(2) 0.011(2) -0.0004(17) 0.0049(17) -0.0029(17)
C41A 0.015(2) 0.017(2) 0.011(2) -0.0039(19) 0.0056(18) -0.0016(18)
C42A 0.018(2) 0.015(2) 0.009(2) -0.0040(17) 0.0026(17) -0.0025(17)
C43A 0.023(2) 0.017(2) 0.012(3) -0.0088(19) 0.0038(19) -0.005(2)
C44A 0.014(2) 0.017(2) 0.012(2) -0.0055(18) -0.0008(17) -0.0048(17)
C45A 0.011(2) 0.011(2) 0.020(3) -0.0041(18) 0.0024(17) -0.0026(17)
C46A 0.021(2) 0.008(2) 0.019(3) -0.0026(17) 0.0059(19) -0.0057(17)
C47A 0.020(2) 0.009(2) 0.021(3) 0.0007(18) 0.0078(19) -0.0035(17)
C48A 0.019(2) 0.011(2) 0.019(3) 0.0079(19) 0.0048(19) -0.0001(18)
C49A 0.018(2) 0.007(2) 0.025(3) 0.0077(19) 0.003(2) 0.0038(16)
C50A 0.019(2) 0.013(2) 0.024(3) 0.0115(19) 0.0013(19) 0.0051(19)
C51A 0.014(2) 0.018(2) 0.024(3) 0.012(2) 0.0026(19) 0.0106(18)
C52A 0.013(2) 0.015(2) 0.027(3) 0.007(2) 0.0051(19) 0.0090(18)
C53A 0.010(2) 0.016(2) 0.024(3) 0.0043(19) 0.0043(18) 0.0047(17)
C54A 0.011(2) 0.016(2) 0.019(3) -0.0012(19) 0.0072(18) 0.0026(17)
C55A 0.017(2) 0.012(2) 0.020(3) -0.0027(19) 0.0105(19) 0.0030(17)
C56A 0.019(2) 0.010(2) 0.026(3) -0.0046(19) 0.010(2) 0.0044(18)
C57A 0.023(2) 0.008(2) 0.020(3) -0.0070(18) 0.006(2) 0.0007(17)
C58A 0.020(2) 0.006(2) 0.027(3) -0.0043(18) 0.008(2) -0.0010(17)
C59A 0.021(2) 0.006(2) 0.030(3) 0.0024(19) 0.007(2) 0.0038(17)
C60A 0.017(2) 0.008(2) 0.029(3) 0.0028(19) 0.009(2) 0.0073(17)

loop_
_atom_type_symbol
_atom_type_description
_atom_type_scat_dispersion_real
_atom_type_scat_dispersion_imag
_atom_type_scat_source
C C 0.0033 0.0016 'International Tables Vol C Tables 4.2.6.8 and 6.1.1.4'
Cl Cl 0.1484 0.1585 'International Tables Vol C Tables 4.2.6.8 and 6.1.1.4'

loop_
_geom_angle_atom_site_label_1
_geom_angle_atom_site_label_2
_geom_angle_atom_site_label_3
_geom_angle
_geom_angle_site_symmetry_1
_geom_angle_site_symmetry_3
_geom_angle_publ_flag
Cl1B Cl1 C1 89.0(4) . . ?
Cl1 Cl1B C2 93.2(5) . . ?
C5 C1 C2 102.2(4) . . ?
C5 C1 C9 115.6(4) . . ?
C2 C1 C9 116.1(4) . . ?
C5 C1 Cl1 106.1(3) . . ?
C2 C1 Cl1 103.5(3) . . ?
C9 C1 Cl1 112.0(3) . . ?
C3 C2 C12 124.6(5) . . ?
C3 C2 C1 108.0(4) . . ?
C12 C2 C1 124.2(4) . . ?
C3 C2 Cl1B 108.5(4) . . ?
C12 C2 Cl1B 103.4(4) . . ?
C1 C2 Cl1B 73.2(4) . . ?
C2 C3 C4 110.2(4) . . ?
C2 C3 C15 124.9(4) . . ?
C4 C3 C15 122.3(4) . . ?
C5 C4 C3 109.1(4) . . ?
C5 C4 C18 124.3(4) . . ?
C3 C4 C18 123.4(4) . . ?
C4 C5 C6 123.4(4) . . ?
C4 C5 C1 108.7(4) . . ?
C6 C5 C1 125.3(4) . . ?
C5 C6 C7 109.1(4) . . ?
C5 C6 C20 109.9(4) . . ?
C7 C6 C20 101.6(4) . . ?
C5 C6 Cl2 112.9(3) . . ?
C7 C6 Cl2 111.6(3) . . ?
C20 C6 Cl2 111.3(3) . . ?
C8 C7 C22 119.7(4) . . ?
C8 C7 C6 123.7(4) . . ?
C22 C7 C6 109.7(4) . . ?
C7 C8 C25 119.5(4) . . ?
C7 C8 C9 126.3(4) . . ?
C25 C8 C9 108.6(4) . . ?
C10 C9 C8 101.1(4) . . ?
C10 C9 C1 112.4(4) . . ?
C8 C9 C1 112.1(4) . . ?
C10 C9 Cl3 107.6(3) . . ?
C8 C9 Cl3 109.4(3) . . ?
C1 C9 Cl3 113.4(3) . . ?
C11 C10 C26 119.4(4) . . ?
C11 C10 C9 126.2(4) . . ?
C26 C10 C9 109.5(4) . . ?
C10 C11 C29 120.3(4) . . ?
C10 C11 C12 123.5(4) . . ?
C29 C11 C12 109.8(4) . . ?
C2 C12 C11 109.2(4) . . ?
C2 C12 C13 108.6(4) . . ?
C11 C12 C13 101.0(4) . . ?
C2 C12 Cl4 114.2(3) . . ?
C11 C12 Cl4 110.7(3) . . ?
C13 C12 Cl4 112.3(3) . . ?
C14 C13 C30 119.8(4) . . ?
C14 C13 C12 123.3(5) . . ?
C30 C13 C12 109.1(4) . . ?
C13 C14 C33 119.1(5) . . ?
C13 C14 C15 123.3(5) . . ?
C33 C14 C15 110.4(4) . . ?
C3 C15 C14 107.5(4) . . ?
C3 C15 C16 108.2(4) . . ?
C14 C15 C16 101.0(4) . . ?
C3 C15 C15A 113.3(4) . . ?
C14 C15 C15A 112.9(3) . . ?
C16 C15 C15A 113.0(3) . . ?
C17 C16 C34 119.7(5) . . ?
C17 C16 C15 124.8(4) . . ?
C34 C16 C15 109.6(4) . . ?
C16 C17 C37 119.9(4) . . ?
C16 C17 C18 123.1(4) . . ?
C37 C17 C18 109.2(4) . . ?
C4 C18 C19 109.4(4) . . ?
C4 C18 C17 109.2(4) . . ?
C19 C18 C17 102.2(4) . . ?
C4 C18 Cl5 111.4(3) . . ?
C19 C18 Cl5 110.8(3) . . ?
C17 C18 Cl5 113.5(3) . . ?
C20 C19 C38 119.9(4) . . ?
C20 C19 C18 122.5(4) . . ?
C38 C19 C18 109.8(4) . . ?
C19 C20 C21 119.6(4) . . ?
C19 C20 C6 123.3(4) . . ?
C21 C20 C6 109.2(4) . . ?
C40 C21 C20 120.7(4) . . ?
C40 C21 C22 119.4(4) . . ?
C20 C21 C22 109.3(4) . . ?
C23 C22 C21 120.7(4) . . ?
C23 C22 C7 121.3(4) . . ?
C21 C22 C7 108.1(4) . . ?
C22 C23 C24 118.8(4) . . ?
C22 C23 C42 119.8(4) . . ?
C24 C23 C42 107.9(4) . . ?
C25 C24 C23 119.4(4) . . ?
C25 C24 C44 119.5(5) . . ?
C23 C24 C44 108.9(4) . . ?
C24 C25 C26 120.6(4) . . ?
C24 C25 C8 121.1(4) . . ?
C26 C25 C8 107.8(4) . . ?
C27 C26 C10 121.3(5) . . ?
C27 C26 C25 119.5(4) . . ?
C10 C26 C25 108.9(4) . . ?
C26 C27 C28 119.1(4) . . ?
C26 C27 C45 120.0(4) . . ?
C28 C27 C45 108.6(4) . . ?
C29 C28 C27 119.1(4) . . ?
C29 C28 C47 120.0(4) . . ?
C27 C28 C47 108.1(4) . . ?
C28 C29 C11 120.7(5) . . ?
C28 C29 C30 120.4(4) . . ?
C11 C29 C30 108.6(4) . . ?
C31 C30 C13 121.0(4) . . ?
C31 C30 C29 119.2(5) . . ?
C13 C30 C29 108.8(4) . . ?
C30 C31 C32 119.1(4) . . ?
C30 C31 C48 120.7(4) . . ?
C32 C31 C48 108.4(4) . . ?
C33 C32 C31 119.1(5) . . ?
C33 C32 C50 120.6(5) . . ?
C31 C32 C50 107.5(5) . . ?
C32 C33 C14 121.8(5) . . ?
C32 C33 C34 119.9(5) . . ?
C14 C33 C34 108.1(5) . . ?
C35 C34 C16 120.8(5) . . ?
C35 C34 C33 119.7(5) . . ?
C16 C34 C33 108.5(4) . . ?
C34 C35 C36 119.1(5) . . ?
C34 C35 C51 120.1(4) . . ?
C36 C35 C51 108.3(5) . . ?
C37 C36 C35 119.7(5) . . ?
C37 C36 C53 119.4(5) . . ?
C35 C36 C53 108.4(4) . . ?
C36 C37 C17 120.9(5) . . ?
C36 C37 C38 120.2(5) . . ?
C17 C37 C38 109.0(4) . . ?
C39 C38 C19 121.4(4) . . ?
C39 C38 C37 119.6(4) . . ?
C19 C38 C37 108.2(4) . . ?
C38 C39 C40 119.4(4) . . ?
C38 C39 C54 120.7(5) . . ?
C40 C39 C54 107.5(4) . . ?
C21 C40 C39 118.8(4) . . ?
C21 C40 C41 120.2(4) . . ?
C39 C40 C41 109.1(4) . . ?
C42 C41 C40 120.0(4) . . ?
C42 C41 C55 120.4(5) . . ?
C40 C41 C55 107.6(4) . . ?
C41 C42 C43 119.5(5) . . ?
C41 C42 C23 119.9(4) . . ?
C43 C42 C23 107.8(4) . . ?
C57 C43 C42 120.4(4) . . ?
C57 C43 C44 119.1(5) . . ?
C42 C43 C44 108.3(4) . . ?
C45 C44 C24 120.4(4) . . ?
C45 C44 C43 120.8(5) . . ?
C24 C44 C43 107.1(4) . . ?
C44 C45 C27 120.1(4) . . ?
C44 C45 C46 120.1(4) . . ?
C27 C45 C46 107.6(4) . . ?
C58 C46 C47 119.8(5) . . ?
C58 C46 C45 119.6(5) . . ?
C47 C46 C45 107.8(4) . . ?
C48 C47 C28 120.0(4) . . ?
C48 C47 C46 120.4(4) . . ?
C28 C47 C46 107.9(4) . . ?
C47 C48 C31 119.7(4) . . ?
C47 C48 C49 119.8(5) . . ?
C31 C48 C49 107.7(4) . . ?
C59 C49 C50 119.7(4) . . ?
C59 C49 C48 120.0(5) . . ?
C50 C49 C48 108.3(5) . . ?
C51 C50 C49 121.1(5) . . ?
C51 C50 C32 119.3(5) . . ?
C49 C50 C32 108.1(4) . . ?
C50 C51 C35 120.3(5) . . ?
C50 C51 C52 119.0(5) . . ?
C35 C51 C52 108.1(4) . . ?
C60 C52 C53 119.9(5) . . ?
C60 C52 C51 120.5(4) . . ?
C53 C52 C51 107.6(5) . . ?
C54 C53 C52 120.2(5) . . ?
C54 C53 C36 120.2(5) . . ?
C52 C53 C36 107.6(5) . . ?
C53 C54 C39 119.8(5) . . ?
C53 C54 C55 120.1(5) . . ?
C39 C54 C55 108.2(4) . . ?
C56 C55 C41 120.0(4) . . ?
C56 C55 C54 119.6(5) . . ?
C41 C55 C54 107.6(4) . . ?
C55 C56 C60 120.2(5) . . ?
C55 C56 C57 119.3(5) . . ?
C60 C56 C57 108.4(4) . . ?
C43 C57 C56 120.3(5) . . ?
C43 C57 C58 120.4(4) . . ?
C56 C57 C58 106.9(5) . . ?
C46 C58 C59 119.9(5) . . ?
C46 C58 C57 119.9(5) . . ?
C59 C58 C57 108.7(4) . . ?
C49 C59 C60 120.3(5) . . ?
C49 C59 C58 120.0(4) . . ?
C60 C59 C58 107.5(5) . . ?
C52 C60 C59 119.4(5) . . ?
C52 C60 C56 119.9(4) . . ?
C59 C60 C56 108.4(5) . . ?
Cl1C Cl1A C1A 88.3(3) . . ?
Cl1A Cl1C C2A 93.6(4) . . ?
C2A C1A C5A 102.0(4) . . ?
C2A C1A C9A 116.6(4) . . ?
C5A C1A C9A 114.4(4) . . ?
C2A C1A Cl1A 103.0(3) . . ?
C5A C1A Cl1A 106.5(3) . . ?
C9A C1A Cl1A 112.9(3) . . ?
C3A C2A C12A 123.4(5) . . ?
C3A C2A C1A 108.5(4) . . ?
C12A C2A C1A 124.5(4) . . ?
C3A C2A Cl1C 107.8(4) . . ?
C12A C2A Cl1C 104.4(4) . . ?
C1A C2A Cl1C 74.3(3) . . ?
C2A C3A C4A 109.2(4) . . ?
C2A C3A C15A 124.6(4) . . ?
C4A C3A C15A 123.3(4) . . ?
C5A C4A C3A 110.0(4) . . ?
C5A C4A C18A 123.7(4) . . ?
C3A C4A C18A 123.3(4) . . ?
C4A C5A C6A 123.7(4) . . ?
C4A C5A C1A 108.5(4) . . ?
C6A C5A C1A 125.5(4) . . ?
C5A C6A C7A 109.0(4) . . ?
C5A C6A C20A 109.7(4) . . ?
C7A C6A C20A 101.3(4) . . ?
C5A C6A Cl2A 112.5(3) . . ?
C7A C6A Cl2A 111.6(3) . . ?
C20A C6A Cl2A 112.2(3) . . ?
C8A C7A C22A 119.9(4) . . ?
C8A C7A C6A 123.3(4) . . ?
C22A C7A C6A 109.8(4) . . ?
C7A C8A C25A 119.9(4) . . ?
C7A C8A C9A 126.2(4) . . ?
C25A C8A C9A 109.1(4) . . ?
C8A C9A C10A 101.2(4) . . ?
C8A C9A C1A 113.2(4) . . ?
C10A C9A C1A 111.9(4) . . ?
C8A C9A Cl3A 109.0(3) . . ?
C10A C9A Cl3A 108.3(3) . . ?
C1A C9A Cl3A 112.6(3) . . ?
C11A C10A C26A 119.7(4) . . ?
C11A C10A C9A 126.5(4) . . ?
C26A C10A C9A 108.5(4) . . ?
C10A C11A C29A 119.9(5) . . ?
C10A C11A C12A 123.8(4) . . ?
C29A C11A C12A 109.4(4) . . ?
C2A C12A C11A 109.2(4) . . ?
C2A C12A C13A 109.4(4) . . ?
C11A C12A C13A 101.2(4) . . ?
C2A C12A Cl4A 113.7(3) . . ?
C11A C12A Cl4A 110.4(3) . . ?
C13A C12A Cl4A 112.2(3) . . ?
C14A C13A C30A 119.0(4) . . ?
C14A C13A C12A 124.0(5) . . ?
C30A C13A C12A 109.8(4) . . ?
C13A C14A C33A 120.2(5) . . ?
C13A C14A C15A 122.9(5) . . ?
C33A C14A C15A 109.2(4) . . ?
C3A C15A C16A 107.7(4) . . ?
C3A C15A C14A 107.8(4) . . ?
C16A C15A C14A 101.3(4) . . ?
C3A C15A C15 113.8(4) . . ?
C16A C15A C15 112.4(3) . . ?
C14A C15A C15 113.0(4) . . ?
C17A C16A C34A 120.1(5) . . ?
C17A C16A C15A 124.4(4) . . ?
C34A C16A C15A 109.7(4) . . ?
C16A C17A C37A 119.0(5) . . ?
C16A C17A C18A 124.0(4) . . ?
C37A C17A C18A 109.0(4) . . ?
C4A C18A C19A 109.4(4) . . ?
C4A C18A C17A 108.8(4) . . ?
C19A C18A C17A 102.8(4) . . ?
C4A C18A Cl5A 111.7(3) . . ?
C19A C18A Cl5A 110.6(3) . . ?
C17A C18A Cl5A 113.2(3) . . ?
C20A C19A C38A 119.8(4) . . ?
C20A C19A C18A 122.7(4) . . ?
C38A C19A C18A 109.3(4) . . ?
C19A C20A C21A 119.9(4) . . ?
C19A C20A C6A 123.2(4) . . ?
C21A C20A C6A 109.7(4) . . ?
C40A C21A C20A 120.7(4) . . ?
C40A C21A C22A 120.3(4) . . ?
C20A C21A C22A 108.1(4) . . ?
C23A C22A C7A 121.1(4) . . ?
C23A C22A C21A 119.5(4) . . ?
C7A C22A C21A 108.6(4) . . ?
C22A C23A C42A 120.5(4) . . ?
C22A C23A C24A 118.8(5) . . ?
C42A C23A C24A 108.1(4) . . ?
C25A C24A C23A 119.1(5) . . ?
C25A C24A C44A 120.1(5) . . ?
C23A C24A C44A 108.1(4) . . ?
C24A C25A C8A 121.2(4) . . ?
C24A C25A C26A 119.9(5) . . ?
C8A C25A C26A 108.6(4) . . ?
C27A C26A C25A 120.3(5) . . ?
C27A C26A C10A 121.4(5) . . ?
C25A C26A C10A 108.5(4) . . ?
C26A C27A C28A 118.5(5) . . ?
C26A C27A C45A 120.2(5) . . ?
C28A C27A C45A 108.5(4) . . ?
C29A C28A C27A 119.5(4) . . ?
C29A C28A C47A 120.3(4) . . ?
C27A C28A C47A 107.9(4) . . ?
C28A C29A C11A 120.9(5) . . ?
C28A C29A C30A 120.3(4) . . ?
C11A C29A C30A 108.7(4) . . ?
C31A C30A C13A 121.6(4) . . ?
C31A C30A C29A 119.1(5) . . ?
C13A C30A C29A 108.3(4) . . ?
C30A C31A C32A 118.9(5) . . ?
C30A C31A C48A 120.7(4) . . ?
C32A C31A C48A 108.0(4) . . ?
C33A C32A C31A 118.9(5) . . ?
C33A C32A C50A 120.3(5) . . ?
C31A C32A C50A 108.1(5) . . ?
C32A C33A C14A 121.2(5) . . ?
C32A C33A C34A 120.2(5) . . ?
C14A C33A C34A 108.8(4) . . ?
C35A C34A C16A 121.6(5) . . ?
C35A C34A C33A 119.2(5) . . ?
C16A C34A C33A 108.5(4) . . ?
C34A C35A C36A 118.7(5) . . ?
C34A C35A C51A 120.6(4) . . ?
C36A C35A C51A 107.9(5) . . ?
C37A C36A C35A 119.5(5) . . ?
C37A C36A C53A 120.6(5) . . ?
C35A C36A C53A 108.3(4) . . ?
C36A C37A C17A 121.2(5) . . ?
C36A C37A C38A 119.1(5) . . ?
C17A C37A C38A 109.1(4) . . ?
C39A C38A C19A 120.7(4) . . ?
C39A C38A C37A 120.6(4) . . ?
C19A C38A C37A 108.3(4) . . ?
C38A C39A C40A 119.2(4) . . ?
C38A C39A C54A 120.0(5) . . ?
C40A C39A C54A 108.4(4) . . ?
C21A C40A C41A 120.3(4) . . ?
C21A C40A C39A 119.5(4) . . ?
C41A C40A C39A 107.5(4) . . ?
C42A C41A C55A 119.6(5) . . ?
C42A C41A C40A 119.7(5) . . ?
C55A C41A C40A 108.7(4) . . ?
C41A C42A C23A 119.7(4) . . ?
C41A C42A C43A 119.7(5) . . ?
C23A C42A C43A 108.3(4) . . ?
C57A C43A C44A 119.7(5) . . ?
C57A C43A C42A 120.1(5) . . ?
C44A C43A C42A 107.7(4) . . ?
C45A C44A C24A 119.9(4) . . ?
C45A C44A C43A 119.6(5) . . ?
C24A C44A C43A 107.8(4) . . ?
C44A C45A C46A 121.1(4) . . ?
C44A C45A C27A 119.5(4) . . ?
C46A C45A C27A 107.5(4) . . ?
C58A C46A C45A 119.5(5) . . ?
C58A C46A C47A 119.3(5) . . ?
C45A C46A C47A 108.7(4) . . ?
C48A C47A C46A 120.4(4) . . ?
C48A C47A C28A 119.7(5) . . ?
C46A C47A C28A 107.5(4) . . ?
C47A C48A C49A 120.0(5) . . ?
C47A C48A C31A 120.0(4) . . ?
C49A C48A C31A 108.1(4) . . ?
C59A C49A C50A 120.3(5) . . ?
C59A C49A C48A 119.9(5) . . ?
C50A C49A C48A 107.0(5) . . ?
C51A C50A C32A 120.4(5) . . ?
C51A C50A C49A 119.6(5) . . ?
C32A C50A C49A 108.9(4) . . ?
C50A C51A C52A 120.1(5) . . ?
C50A C51A C35A 119.3(5) . . ?
C52A C51A C35A 107.9(4) . . ?
C60A C52A C53A 119.9(5) . . ?
C60A C52A C51A 120.6(5) . . ?
C53A C52A C51A 107.9(5) . . ?
C54A C53A C52A 120.5(5) . . ?
C54A C53A C36A 119.8(5) . . ?
C52A C53A C36A 108.0(5) . . ?
C53A C54A C39A 119.8(5) . . ?
C53A C54A C55A 119.8(5) . . ?
C39A C54A C55A 107.4(4) . . ?
C56A C55A C41A 121.4(5) . . ?
C56A C55A C54A 119.4(5) . . ?
C41A C55A C54A 107.9(4) . . ?
C55A C56A C57A 119.1(5) . . ?
C55A C56A C60A 120.3(5) . . ?
C57A C56A C60A 108.1(4) . . ?
C43A C57A C56A 120.0(5) . . ?
C43A C57A C58A 119.8(4) . . ?
C56A C57A C58A 108.2(5) . . ?
C46A C58A C59A 120.5(5) . . ?
C46A C58A C57A 120.4(5) . . ?
C59A C58A C57A 107.8(4) . . ?
C49A C59A C58A 119.8(4) . . ?
C49A C59A C60A 120.3(5) . . ?
C58A C59A C60A 107.9(5) . . ?
C52A C60A C56A 120.0(5) . . ?
C52A C60A C59A 119.1(5) . . ?
C56A C60A C59A 108.0(5) . . ?

loop_
_geom_bond_atom_site_label_1
_geom_bond_atom_site_label_2
_geom_bond_distance
_geom_bond_site_symmetry_2
_geom_bond_publ_flag
Cl1 Cl1B 1.380(10) . ?
Cl1 C1 1.843(5) . ?
Cl1B C2 2.194(10) . ?
Cl2 C6 1.815(4) . ?
Cl3 C9 1.807(4) . ?
Cl4 C12 1.815(4) . ?
Cl5 C18 1.821(4) . ?
C1 C5 1.512(6) . ?
C1 C2 1.530(7) . ?
C1 C9 1.575(7) . ?
C2 C3 1.341(6) . ?
C2 C12 1.489(6) . ?
C3 C4 1.463(6) . ?
C3 C15 1.500(7) . ?
C4 C5 1.352(6) . ?
C4 C18 1.494(6) . ?
C5 C6 1.493(6) . ?
C6 C7 1.514(6) . ?
C6 C20 1.528(6) . ?
C7 C8 1.357(6) . ?
C7 C22 1.446(6) . ?
C8 C25 1.450(6) . ?
C8 C9 1.531(7) . ?
C9 C10 1.513(6) . ?
C10 C11 1.365(7) . ?
C10 C26 1.427(7) . ?
C11 C29 1.430(6) . ?
C11 C12 1.528(6) . ?
C12 C13 1.542(7) . ?
C13 C14 1.372(6) . ?
C13 C30 1.437(7) . ?
C14 C33 1.436(7) . ?
C14 C15 1.519(7) . ?
C15 C16 1.531(6) . ?
C15 C15A 1.581(6) . ?
C16 C17 1.377(6) . ?
C16 C34 1.435(7) . ?
C17 C37 1.425(7) . ?
C17 C18 1.530(6) . ?
C18 C19 1.516(6) . ?
C19 C20 1.366(6) . ?
C19 C38 1.429(6) . ?
C20 C21 1.433(7) . ?
C21 C40 1.403(6) . ?
C21 C22 1.434(6) . ?
C22 C23 1.390(6) . ?
C23 C24 1.436(6) . ?
C23 C42 1.448(7) . ?
C24 C25 1.390(7) . ?
C24 C44 1.445(7) . ?
C25 C26 1.445(7) . ?
C26 C27 1.391(8) . ?
C27 C28 1.436(7) . ?
C27 C45 1.447(7) . ?
C28 C29 1.389(7) . ?
C28 C47 1.447(6) . ?
C29 C30 1.449(7) . ?
C30 C31 1.393(7) . ?
C31 C32 1.437(7) . ?
C31 C48 1.445(7) . ?
C32 C33 1.381(7) . ?
C32 C50 1.459(7) . ?
C33 C34 1.451(7) . ?
C34 C35 1.397(7) . ?
C35 C36 1.430(8) . ?
C35 C51 1.445(7) . ?
C36 C37 1.392(6) . ?
C36 C53 1.455(8) . ?
C37 C38 1.459(7) . ?
C38 C39 1.375(7) . ?
C39 C40 1.435(7) . ?
C39 C54 1.450(7) . ?
C40 C41 1.442(6) . ?
C41 C42 1.389(6) . ?
C41 C55 1.451(7) . ?
C42 C43 1.445(7) . ?
C43 C57 1.388(7) . ?
C43 C44 1.456(6) . ?
C44 C45 1.381(7) . ?
C45 C46 1.453(7) . ?
C46 C58 1.393(7) . ?
C46 C47 1.451(7) . ?
C47 C48 1.389(7) . ?
C48 C49 1.448(7) . ?
C49 C59 1.396(8) . ?
C49 C50 1.428(7) . ?
C50 C51 1.388(7) . ?
C51 C52 1.452(8) . ?
C52 C60 1.392(7) . ?
C52 C53 1.450(7) . ?
C53 C54 1.386(8) . ?
C54 C55 1.452(7) . ?
C55 C56 1.396(7) . ?
C56 C60 1.446(7) . ?
C56 C57 1.450(7) . ?
C57 C58 1.456(7) . ?
C58 C59 1.448(7) . ?
C59 C60 1.442(7) . ?
Cl1A Cl1C 1.391(8) . ?
Cl1A C1A 1.842(5) . ?
Cl1C C2A 2.155(9) . ?
Cl2A C6A 1.815(5) . ?
Cl3A C9A 1.811(4) . ?
Cl4A C12A 1.812(5) . ?
Cl5A C18A 1.819(5) . ?
C1A C2A 1.517(7) . ?
C1A C5A 1.519(6) . ?
C1A C9A 1.573(7) . ?
C2A C3A 1.369(6) . ?
C2A C12A 1.497(7) . ?
C3A C4A 1.446(6) . ?
C3A C15A 1.503(7) . ?
C4A C5A 1.356(6) . ?
C4A C18A 1.496(6) . ?
C5A C6A 1.492(7) . ?
C6A C7A 1.518(6) . ?
C6A C20A 1.528(6) . ?
C7A C8A 1.363(6) . ?
C7A C22A 1.439(7) . ?
C8A C25A 1.428(7) . ?
C8A C9A 1.515(7) . ?
C9A C10A 1.523(6) . ?
C10A C11A 1.358(7) . ?
C10A C26A 1.439(7) . ?
C11A C29A 1.437(6) . ?
C11A C12A 1.526(6) . ?
C12A C13A 1.530(7) . ?
C13A C14A 1.366(6) . ?
C13A C30A 1.429(7) . ?
C14A C33A 1.426(7) . ?
C14A C15A 1.534(7) . ?
C15A C16A 1.528(6) . ?
C16A C17A 1.380(7) . ?
C16A C34A 1.421(7) . ?
C17A C37A 1.438(7) . ?
C17A C18A 1.518(7) . ?
C18A C19A 1.517(6) . ?
C19A C20A 1.360(6) . ?
C19A C38A 1.445(6) . ?
C20A C21A 1.444(6) . ?
C21A C40A 1.379(6) . ?
C21A C22A 1.448(6) . ?
C22A C23A 1.386(7) . ?
C23A C42A 1.442(7) . ?
C23A C24A 1.448(7) . ?
C24A C25A 1.389(7) . ?
C24A C44A 1.454(7) . ?
C25A C26A 1.434(7) . ?
C26A C27A 1.390(8) . ?
C27A C28A 1.442(7) . ?
C27A C45A 1.450(7) . ?
C28A C29A 1.388(7) . ?
C28A C47A 1.450(6) . ?
C29A C30A 1.451(7) . ?
C30A C31A 1.387(7) . ?
C31A C32A 1.436(7) . ?
C31A C48A 1.456(7) . ?
C32A C33A 1.384(7) . ?
C32A C50A 1.440(7) . ?
C33A C34A 1.456(7) . ?
C34A C35A 1.393(7) . ?
C35A C36A 1.437(7) . ?
C35A C51A 1.452(7) . ?
C36A C37A 1.389(7) . ?
C36A C53A 1.447(8) . ?
C37A C38A 1.448(7) . ?
C38A C39A 1.383(7) . ?
C39A C40A 1.444(7) . ?
C39A C54A 1.447(7) . ?
C40A C41A 1.443(7) . ?
C41A C42A 1.395(6) . ?
C41A C55A 1.435(7) . ?
C42A C43A 1.455(7) . ?
C43A C57A 1.397(8) . ?
C43A C44A 1.454(7) . ?
C44A C45A 1.390(7) . ?
C45A C46A 1.439(7) . ?
C46A C58A 1.387(7) . ?
C46A C47A 1.450(7) . ?
C47A C48A 1.380(7) . ?
C48A C49A 1.451(7) . ?
C49A C59A 1.385(8) . ?
C49A C50A 1.448(7) . ?
C50A C51A 1.392(7) . ?
C51A C52A 1.448(8) . ?
C52A C60A 1.388(8) . ?
C52A C53A 1.443(7) . ?
C53A C54A 1.391(8) . ?
C54A C55A 1.453(7) . ?
C55A C56A 1.397(7) . ?
C56A C57A 1.446(7) . ?
C56A C60A 1.446(8) . ?
C57A C58A 1.456(7) . ?
C58A C59A 1.447(8) . ?
C59A C60A 1.461(7) . ?
